data_2230715
loop_
_publ_author_name
'Lopes, L\'ivia Batista'
'Corr\^ea, Charlane Cimini'
'Diniz, Renata'

_publ_section_title
;
 <i>cis</i>-Dichloridobis(5,5'-dimethyl-2,2'-bipyridine)manganese(II)
 2.5-hydrate
;
_journal_coeditor_code IM2285
_journal_issue 7
_journal_name_full 'Acta Crystallographica Section E'
_journal_page_first m906
_journal_page_last m907
_journal_paper_doi 10.1107/S1600536811021805
_journal_volume 67
_journal_year 2011
_chemical_formula_iupac '[Mn Cl2 (C12 H12 N2)2], 2.5H2 O'
_chemical_formula_moiety 'C24 H24 Cl2 Mn N4, 2.5(H2 O)'
_chemical_formula_sum 'C24 H29 Cl2 Mn N4 O2.5'
_chemical_formula_weight 539.35
_chemical_name_systematic
;
<i>cis</i>-Dichloridobis(5,5'-dimethyl-2,2'-bipyridine)manganese(II)
2.5-hydrate
;
_space_group_IT_number 15
_symmetry_cell_setting monoclinic
_symmetry_space_group_name_Hall '-C 2yc'
_symmetry_space_group_name_H-M 'C 1 2/c 1'
_atom_sites_solution_hydrogens difmap
_atom_sites_solution_primary direct
_atom_sites_solution_secondary difmap
_cell_angle_alpha 90
_cell_angle_beta 122.430(7)
_cell_angle_gamma 90
_cell_formula_units_Z 4
_cell_length_a 18.6703(9)
_cell_length_b 14.0598(4)
_cell_length_c 12.0536(7)
_cell_measurement_reflns_used 6304
_cell_measurement_temperature 293(2)
_cell_measurement_theta_max 29.3778
_cell_measurement_theta_min 2.8917
_cell_volume 2670.6(3)
_computing_cell_refinement
;
CrysAlis Pro (Oxford Diffraction, 2008)
;
_computing_data_collection
;
CrysAlis Pro (Oxford Diffraction, 2008)
;
_computing_data_reduction
;
CrysAlis Pro (Oxford Diffraction, 2008)
;
_computing_molecular_graphics
;
ORTEP-3 for Windows (Farrugia, 1997) and
Mercury (Macrae et al., 2006)
;
_computing_publication_material 'PLATON (Spek, 2009)'
_computing_structure_refinement 'SHELXL97 (Sheldrick, 2008)'
_computing_structure_solution 'SHELXL97 (Sheldrick, 2008)'
_diffrn_ambient_temperature 293(2)
_diffrn_detector_area_resol_mean 10.4186
_diffrn_measured_fraction_theta_full 0.999
_diffrn_measured_fraction_theta_max 0.895
_diffrn_measurement_device_type 'Oxford Diffraction Xcalibur Atlas Gemini ultra'
_diffrn_measurement_method '\w scans'
_diffrn_radiation_monochromator graphite
_diffrn_radiation_source 'Enhance (Mo) X-ray Source'
_diffrn_radiation_type MoK\a
_diffrn_radiation_wavelength 0.71073
_diffrn_reflns_av_R_equivalents 0.0246
_diffrn_reflns_limit_h_max 23
_diffrn_reflns_limit_h_min -25
_diffrn_reflns_limit_k_max 18
_diffrn_reflns_limit_k_min -14
_diffrn_reflns_limit_l_max 16
_diffrn_reflns_limit_l_min -16
_diffrn_reflns_number 11860
_diffrn_reflns_reduction_process SHELXL
_diffrn_reflns_theta_full 25.00
_diffrn_reflns_theta_max 29.44
_diffrn_reflns_theta_min 2.90
_diffrn_standards_decay_% 0
_diffrn_standards_interval_count 0
_diffrn_standards_interval_time 0
_diffrn_standards_number 0
_exptl_absorpt_coefficient_mu 0.723
_exptl_absorpt_correction_T_max 0.697
_exptl_absorpt_correction_T_min 0.470
_exptl_absorpt_correction_type analytical
_exptl_absorpt_process_details
;
[CrysAlis Pro (Oxford Diffraction, 2008) based on expressions derived by
Clark & Reid (1995)]
;
_exptl_crystal_colour yellow
_exptl_crystal_density_diffrn 1.341
_exptl_crystal_density_method 'not measured'
_exptl_crystal_description prismatic
_exptl_crystal_F_000 1120
_exptl_crystal_size_max 0.47
_exptl_crystal_size_mid 0.35
_exptl_crystal_size_min 0.34
_refine_diff_density_max 0.717
_refine_diff_density_min -0.311
_refine_ls_abs_structure_details no
_refine_ls_extinction_method SHELXL
_refine_ls_goodness_of_fit_all 1.090
_refine_ls_goodness_of_fit_ref 1.090
_refine_ls_hydrogen_treatment constr
_refine_ls_matrix_type full
_refine_ls_number_parameters 155
_refine_ls_number_reflns 3317
_refine_ls_number_restraints 0
_refine_ls_restrained_S_all 1.090
_refine_ls_restrained_S_obs 1.090
_refine_ls_R_factor_all 0.0588
_refine_ls_R_factor_gt 0.0425
_refine_ls_shift/su_max 0.000
_refine_ls_shift/su_mean 0.000
_refine_ls_structure_factor_coef Fsqd
_refine_ls_weighting_details 'calc w=1/[\s^2^(Fo^2^)+(0.0940P)^2^+0.4813P] where P=(Fo^2^+2Fc^2^)/3'
_refine_ls_weighting_scheme calc
_refine_ls_wR_factor_gt 0.1417
_refine_ls_wR_factor_ref 0.1502
_reflns_number_gt 2499
_reflns_number_total 3317
_reflns_threshold_expression >2sigma(I)
_cod_data_source_file im2285.cif
_cod_data_source_block I
_cod_original_cell_volume 2670.6(2)
_cod_original_sg_symbol_H-M 'C 2/c'
_cod_original_formula_sum 'C24 H29 Cl2 Mn1 N4 O2.5'
_cod_database_code 2230715
_cod_database_fobs_code 2230715

loop_
_symmetry_equiv_pos_as_xyz
'x, y, z'
'-x, y, -z+1/2'
'x+1/2, y+1/2, z'
'-x+1/2, y+1/2, -z+1/2'
'-x, -y, -z'
'x, -y, z-1/2'
'-x+1/2, -y+1/2, -z'
'x+1/2, -y+1/2, z-1/2'

loop_
_atom_site_type_symbol
_atom_site_label
_atom_site_fract_x
_atom_site_fract_y
_atom_site_fract_z
_atom_site_U_iso_or_equiv
_atom_site_adp_type
_atom_site_calc_flag
_atom_site_refinement_flags
_atom_site_occupancy
_atom_site_symmetry_multiplicity
_atom_site_disorder_assembly
_atom_site_disorder_group
Mn Mn 0.5000 0.31073(3) 0.2500 0.03326(18) Uani d S 1 2 . .
Cl Cl1 0.56731(3) 0.43196(4) 0.42532(6) 0.0429(2) Uani d . 1 1 . .
N N1 0.42155(12) 0.19415(12) 0.0968(2) 0.0391(4) Uani d . 1 1 . .
N N2 0.38759(11) 0.27687(13) 0.26398(18) 0.0359(4) Uani d . 1 1 . .
C C1 0.37348(15) 0.32044(16) 0.3488(2) 0.0407(5) Uani d . 1 1 . .
H H1 0.4120 0.3667 0.4034 0.049 Uiso calc R 1 1 . .
C C5 0.33239(14) 0.20969(15) 0.1835(2) 0.0368(5) Uani d . 1 1 . .
C C4 0.26252(15) 0.18577(17) 0.1891(3) 0.0466(6) Uani d . 1 1 . .
H H4 0.2249 0.1393 0.1334 0.056 Uiso calc R 1 1 . .
C C2 0.30477(16) 0.30103(17) 0.3606(3) 0.0447(6) Uani d . 1 1 . .
C C3 0.24897(16) 0.2312(2) 0.2779(3) 0.0523(7) Uani d . 1 1 . .
H H3 0.2023 0.2150 0.2824 0.063 Uiso calc R 1 1 . .
C C7 0.35069(14) 0.16493(14) 0.0903(2) 0.0386(5) Uani d . 1 1 . .
C C8 0.29693(17) 0.09802(17) -0.0022(2) 0.0511(6) Uani d . 1 1 . .
H H8 0.2475 0.0794 -0.0072 0.061 Uiso calc R 1 1 . .
C C11 0.43965(16) 0.15765(17) 0.0132(2) 0.0477(6) Uani d . 1 1 . .
H H11 0.4884 0.1792 0.0182 0.057 Uiso calc R 1 1 . .
C C10 0.39085(19) 0.08913(18) -0.0818(3) 0.0552(7) Uani d . 1 1 . .
C C9 0.3180(2) 0.05955(18) -0.0865(3) 0.0580(7) Uani d . 1 1 . .
H H9 0.2833 0.0135 -0.1470 0.070 Uiso calc R 1 1 . .
C C6 0.2939(2) 0.3543(2) 0.4579(3) 0.0689(9) Uani d . 1 1 . .
H H6A 0.3391 0.3995 0.5036 0.103 Uiso calc R 1 1 . .
H H6B 0.2950 0.3105 0.5199 0.103 Uiso calc R 1 1 . .
H H6C 0.2405 0.3872 0.4128 0.103 Uiso calc R 1 1 . .
C C12 0.4172(2) 0.0531(2) -0.1719(3) 0.0782(10) Uani d . 1 1 . .
H H12A 0.4692 0.0834 -0.1506 0.117 Uiso calc R 1 1 . .
H H12B 0.3737 0.0673 -0.2613 0.117 Uiso calc R 1 1 . .
H H12C 0.4257 -0.0145 -0.1614 0.117 Uiso calc R 1 1 . .
O O1 0.5956(2) 0.4141(2) 0.7145(3) 0.1311(14) Uani d . 1 1 . .
H H1A 0.5803 0.4187 0.6356 0.197 Uiso d R 1 1 . .
H H1B 0.5699 0.4548 0.7272 0.197 Uiso d R 1 1 . .
O O2 0.5000 0.2629(5) 0.7500 0.112(3) Uani d SP 0.50 2 . .
H H2A 0.5382 0.2904 0.7422 0.168 Uiso d PR 0.50 1 . .

loop_
_atom_site_aniso_label
_atom_site_aniso_U_11
_atom_site_aniso_U_22
_atom_site_aniso_U_33
_atom_site_aniso_U_12
_atom_site_aniso_U_13
_atom_site_aniso_U_23
Mn 0.0241(3) 0.0282(3) 0.0388(3) 0.000 0.0111(2) 0.000
Cl1 0.0341(3) 0.0394(3) 0.0431(3) -0.0026(2) 0.0127(3) -0.0082(2)
N1 0.0330(10) 0.0304(9) 0.0398(10) 0.0005(7) 0.0101(8) -0.0025(7)
N2 0.0286(9) 0.0321(9) 0.0364(9) -0.0054(7) 0.0105(8) 0.0017(7)
C1 0.0339(11) 0.0390(12) 0.0416(12) -0.0089(9) 0.0153(10) -0.0011(9)
C5 0.0307(11) 0.0281(10) 0.0350(11) -0.0042(8) 0.0067(9) 0.0071(8)
C4 0.0370(12) 0.0404(13) 0.0477(14) -0.0143(10) 0.0130(11) 0.0020(10)
C2 0.0415(13) 0.0437(13) 0.0475(14) -0.0073(10) 0.0230(11) 0.0053(10)
C3 0.0403(13) 0.0560(16) 0.0563(15) -0.0153(12) 0.0231(12) 0.0050(12)
C7 0.0364(11) 0.0249(9) 0.0354(11) -0.0015(9) 0.0065(9) 0.0046(8)
C8 0.0501(14) 0.0383(12) 0.0428(13) -0.0147(11) 0.0102(12) -0.0001(10)
C11 0.0422(13) 0.0402(12) 0.0487(14) 0.0020(10) 0.0163(11) -0.0068(11)
C10 0.0615(17) 0.0373(13) 0.0454(14) 0.0039(12) 0.0146(13) -0.0061(10)
C9 0.0666(18) 0.0354(13) 0.0454(15) -0.0120(12) 0.0125(13) -0.0077(10)
C6 0.0645(18) 0.080(2) 0.079(2) -0.0247(17) 0.0493(17) -0.0175(17)
C12 0.092(3) 0.068(2) 0.060(2) 0.0055(18) 0.0315(19) -0.0192(15)
O1 0.166(3) 0.157(3) 0.110(2) 0.121(3) 0.101(2) 0.068(2)
O2 0.092(5) 0.047(4) 0.135(7) 0.000 0.020(5) 0.000

loop_
_atom_type_symbol
_atom_type_description
_atom_type_scat_dispersion_real
_atom_type_scat_dispersion_imag
_atom_type_scat_source
C C 0.0033 0.0016 'International Tables Vol C Tables 4.2.6.8 and 6.1.1.4'
H H 0 0 'International Tables Vol C Tables 4.2.6.8 and 6.1.1.4'
Cl Cl 0.1484 0.1585 'International Tables Vol C Tables 4.2.6.8 and 6.1.1.4'
Mn Mn 0.3368 0.7283 'International Tables Vol C Tables 4.2.6.8 and 6.1.1.4'
N N 0.0061 0.0033 'International Tables Vol C Tables 4.2.6.8 and 6.1.1.4'
O O 0.0106 0.006 'International Tables Vol C Tables 4.2.6.8 and 6.1.1.4'

loop_
_geom_angle_atom_site_label_1
_geom_angle_atom_site_label_2
_geom_angle_atom_site_label_3
_geom_angle_site_symmetry_1
_geom_angle_site_symmetry_2
_geom_angle_site_symmetry_3
_geom_angle
_geom_angle_publ_flag
Cl1 Mn N1 . . . 170.62(6) no
Cl1 Mn N2 . . . 98.59(5) no
Cl1 Mn Cl1 . . 2_655 92.74(2) no
Cl1 Mn N1 . . 2_655 89.55(5) no
Cl1 Mn N2 . . 2_655 98.24(5) no
N1 Mn N2 . . . 72.07(8) no
Cl1 Mn N1 2_655 . . 89.55(5) no
N1 Mn N1 . . 2_655 89.65(7) no
N1 Mn N2 . . 2_655 90.40(8) no
Cl1 Mn N2 2_655 . . 98.24(5) no
N1 Mn N2 2_655 . . 90.40(8) no
N2 Mn N2 . . 2_655 155.51(7) no
Cl1 Mn N1 2_655 . 2_655 170.62(6) no
Cl1 Mn N2 2_655 . 2_655 98.59(5) no
N1 Mn N2 2_655 . 2_655 72.07(8) no
H1A O1 H1B . . . 107.00 no
H2A O2 H2A . . 2_656 127.00 no
Mn N1 C11 . . . 124.8(2) no
Mn N1 C7 . . . 116.40(15) no
C7 N1 C11 . . . 118.7(2) no
C1 N2 C5 . . . 118.9(2) no
Mn N2 C5 . . . 118.63(17) no
Mn N2 C1 . . . 122.49(17) no
N2 C1 C2 . . . 124.1(2) no
C3 C2 C6 . . . 123.5(3) no
C1 C2 C3 . . . 116.3(3) no
C1 C2 C6 . . . 120.2(3) no
C2 C3 C4 . . . 120.3(3) no
C3 C4 C5 . . . 119.6(3) no
N2 C5 C7 . . . 116.4(2) no
N2 C5 C4 . . . 120.8(2) no
C4 C5 C7 . . . 122.8(2) no
N1 C7 C8 . . . 121.1(2) no
N1 C7 C5 . . . 116.49(19) no
C5 C7 C8 . . . 122.4(3) no
C7 C8 C9 . . . 119.1(3) no
C8 C9 C10 . . . 120.7(3) no
C9 C10 C12 . . . 124.2(3) no
C11 C10 C12 . . . 120.2(4) no
C9 C10 C11 . . . 115.6(3) no
N1 C11 C10 . . . 124.8(3) no
C2 C1 H1 . . . 118.00 no
N2 C1 H1 . . . 118.00 no
C4 C3 H3 . . . 120.00 no
C2 C3 H3 . . . 120.00 no
C5 C4 H4 . . . 120.00 no
C3 C4 H4 . . . 120.00 no
C2 C6 H6C . . . 109.00 no
C2 C6 H6A . . . 110.00 no
C2 C6 H6B . . . 110.00 no
H6B C6 H6C . . . 109.00 no
H6A C6 H6C . . . 109.00 no
H6A C6 H6B . . . 110.00 no
C9 C8 H8 . . . 120.00 no
C7 C8 H8 . . . 120.00 no
C8 C9 H9 . . . 120.00 no
C10 C9 H9 . . . 120.00 no
N1 C11 H11 . . . 118.00 no
C10 C11 H11 . . . 118.00 no
C10 C12 H12B . . . 109.00 no
C10 C12 H12C . . . 109.00 no
H12A C12 H12C . . . 110.00 no
H12B C12 H12C . . . 109.00 no
H12A C12 H12B . . . 110.00 no
C10 C12 H12A . . . 109.00 no

loop_
_geom_bond_atom_site_label_1
_geom_bond_atom_site_label_2
_geom_bond_site_symmetry_1
_geom_bond_site_symmetry_2
_geom_bond_distance
_geom_bond_publ_flag
Mn Cl1 . . 2.4702(6) no
Mn N1 . . 2.3111(19) no
Mn N2 . . 2.245(2) no
O1 H1B . . 0.8100 no
O1 H1A . . 0.8400 no
O2 H2A . . 0.8600 no
O2 H2A . 2_656 0.8600 no
N1 C11 . . 1.326(4) no
N1 C7 . . 1.347(3) no
N2 C5 . . 1.350(2) no
N2 C1 . . 1.334(3) no
C1 C2 . . 1.391(5) no
C2 C3 . . 1.389(4) no
C2 C6 . . 1.494(5) no
C3 C4 . . 1.381(4) no
C4 C5 . . 1.383(4) no
C5 C7 . . 1.480(3) no
C7 C8 . . 1.391(3) no
C8 C9 . . 1.382(5) no
C9 C10 . . 1.394(6) no
C10 C12 . . 1.502(6) no
C10 C11 . . 1.397(4) no
C1 H1 . . 0.9300 no
C3 H3 . . 0.9300 no
C4 H4 . . 0.9300 no
C6 H6A . . 0.9600 no
C6 H6B . . 0.9600 no
C6 H6C . . 0.9600 no
C8 H8 . . 0.9300 no
C9 H9 . . 0.9300 no
C11 H11 . . 0.9300 no
C12 H12B . . 0.9600 no
C12 H12C . . 0.9600 no
C12 H12A . . 0.9600 no

loop_
_geom_contact_atom_site_label_1
_geom_contact_atom_site_label_2
_geom_contact_distance
_geom_contact_site_symmetry_1
_geom_contact_site_symmetry_2
_geom_contact_publ_flag
Cl1 C1 3.581(3) . . no
Cl1 O1 3.243(3) . . no
Cl1 Cl1 3.5759(9) . 2_655 no
Cl1 N1 3.3695(18) . 2_655 no
Cl1 O1 3.358(4) . 5_666 no
O1 O2 2.951(6) . . no
O1 Cl1 3.358(4) . 5_666 no
O1 C3 3.257(5) 7_656 2_655 no
N1 N1 3.259(3) . 2_655 no
N1 N2 3.233(3) . 2_655 no
N1 N2 2.681(3) . . no
N2 C11 3.337(4) . 2_655 no
C3 O1 3.257(5) . 8_455 no

loop_
_geom_hbond_atom_site_label_D
_geom_hbond_atom_site_label_H
_geom_hbond_atom_site_label_A
_geom_hbond_site_symmetry_D
_geom_hbond_site_symmetry_H
_geom_hbond_site_symmetry_A
_geom_hbond_distance_DH
_geom_hbond_distance_HA
_geom_hbond_distance_DA
_geom_hbond_angle_DHA
_geom_hbond_publ_flag
O1 H1A Cl1 . . . 0.84 2.42 3.243(3) 168 y
O1 H1B Cl1 . . 5_666 0.81 2.73 3.358(4) 136 y
O2 H2A O1 . . . 0.86 2.16 2.951(6) 153 y
C3 H3 O1 . . 8_455 0.93 2.49 3.257(5) 140 y
C6 H6A Cl1 . . 5_666 0.96 2.79 3.717(4) 162 y

loop_
_geom_torsion_atom_site_label_1
_geom_torsion_atom_site_label_2
_geom_torsion_atom_site_label_3
_geom_torsion_atom_site_label_4
_geom_torsion_site_symmetry_1
_geom_torsion_site_symmetry_2
_geom_torsion_site_symmetry_3
_geom_torsion_site_symmetry_4
_geom_torsion
_geom_torsion_publ_flag
N2 Mn N1 C7 . . . . 0.40(15) no
N2 Mn N1 C11 . . . . 177.7(2) no
Cl1 Mn N1 C7 2_655 . . . -98.41(15) no
Cl1 Mn N1 C11 2_655 . . . 78.9(2) no
N1 Mn N1 C7 2_655 . . . 90.94(16) no
N1 Mn N1 C11 2_655 . . . -91.8(2) no
N2 Mn N1 C7 2_655 . . . 163.01(16) no
N2 Mn N1 C11 2_655 . . . -19.7(2) no
Cl1 Mn N2 C1 . . . . 1.11(17) no
Cl1 Mn N2 C5 . . . . -178.73(15) no
N1 Mn N2 C1 . . . . -179.78(19) no
N1 Mn N2 C5 . . . . 0.38(15) no
Cl1 Mn N2 C1 2_655 . . . -92.95(17) no
Cl1 Mn N2 C5 2_655 . . . 87.21(16) no
N1 Mn N2 C1 2_655 . . . 90.71(17) no
N1 Mn N2 C5 2_655 . . . -89.13(16) no
N2 Mn N2 C1 2_655 . . . 134.05(18) no
N2 Mn N2 C5 2_655 . . . -45.8(3) no
Mn N1 C7 C5 . . . . -1.1(2) no
Mn N1 C7 C8 . . . . 177.24(16) no
C11 N1 C7 C5 . . . . -178.5(2) no
C11 N1 C7 C8 . . . . -0.2(3) no
Mn N1 C11 C10 . . . . -178.1(2) no
C7 N1 C11 C10 . . . . -0.9(4) no
Mn N2 C1 C2 . . . . -179.72(19) no
C5 N2 C1 C2 . . . . 0.1(3) no
Mn N2 C5 C4 . . . . 179.52(18) no
Mn N2 C5 C7 . . . . -1.1(2) no
C1 N2 C5 C4 . . . . -0.3(3) no
C1 N2 C5 C7 . . . . 179.10(19) no
N2 C1 C2 C3 . . . . 0.4(4) no
N2 C1 C2 C6 . . . . -179.4(3) no
C1 C2 C3 C4 . . . . -0.7(4) no
C6 C2 C3 C4 . . . . 179.1(3) no
C2 C3 C4 C5 . . . . 0.5(4) no
C3 C4 C5 N2 . . . . 0.0(4) no
C3 C4 C5 C7 . . . . -179.4(2) no
N2 C5 C7 N1 . . . . 1.4(3) no
N2 C5 C7 C8 . . . . -176.9(2) no
C4 C5 C7 N1 . . . . -179.2(2) no
C4 C5 C7 C8 . . . . 2.5(3) no
N1 C7 C8 C9 . . . . 1.5(3) no
C5 C7 C8 C9 . . . . 179.7(2) no
C7 C8 C9 C10 . . . . -1.8(4) no
C8 C9 C10 C11 . . . . 0.8(4) no
C8 C9 C10 C12 . . . . -178.3(3) no
C9 C10 C11 N1 . . . . 0.6(4) no
C12 C10 C11 N1 . . . . 179.7(3) no
